data_7134818
loop_
_publ_author_name
'Bhatt, Tarun'
'Dutta, Tonmoy'
'Yaswanth, Kokkiripati'
'Kalevaru, Venkata Narayana'
'Wohlrab, Sebastian'
'Natte, Kishore'

_publ_section_title
;
 Chemoselective transfer hydrogenation and transfer deuteration of
 substituted quinolines using Hantzsch ester and D<sub>2</sub>O.
;
_journal_issue 66
_journal_name_full 'Chemical communications (Cambridge, England)'
_journal_page_first 12305
_journal_page_last 12308
_journal_paper_doi 10.1039/d5cc03315b
_journal_volume 61
_journal_year 2025
_chemical_formula_moiety '2(C19 H22 N2 O)'
_chemical_formula_sum 'C38 H44 N4 O2'
_chemical_formula_weight 588.77
_chemical_name_systematic KN_TB_TFA_C1
_space_group_crystal_system orthorhombic
_space_group_IT_number 33
_space_group_name_Hall 'P 2c -2n'
_space_group_name_H-M_alt 'P n a 21'
_atom_sites_solution_hydrogens mixed
_atom_sites_solution_primary dual
_audit_creation_date 2025-03-02
_audit_creation_method
;
Olex2 1.5
(compiled 2024.02.16 svn.r378c4104 for OlexSys, GUI svn.r6928)
;
_audit_update_record
;
2025-03-05 deposited with the CCDC.	2025-07-09 downloaded from the CCDC.
;
_cell_angle_alpha 90
_cell_angle_beta 90
_cell_angle_gamma 90
_cell_formula_units_Z 4
_cell_length_a 17.6633(15)
_cell_length_b 8.3253(8)
_cell_length_c 21.863(2)
_cell_measurement_reflns_used 6041
_cell_measurement_temperature 298
_cell_measurement_theta_max 23.011
_cell_measurement_theta_min 2.487
_cell_volume 3215.0(5)
_computing_cell_refinement 'SAINT V8.40B (?, 2016)'
_computing_data_reduction 'SAINT V8.40B (?, 2016)'
_computing_molecular_graphics 'Olex2 1.5 (Dolomanov et al., 2009)'
_computing_publication_material 'Olex2 1.5 (Dolomanov et al., 2009)'
_computing_structure_refinement 'XL  (Sheldrick, 2008)'
_computing_structure_solution 'SHELXT 2018/2 (Sheldrick, 2018)'
_diffrn_ambient_temperature 298
_diffrn_measured_fraction_theta_full 0.999
_diffrn_measured_fraction_theta_max 0.998
_diffrn_measurement_device_type 'Bruker Apex-V Photon II'
_diffrn_radiation_type MoK\a
_diffrn_radiation_wavelength 0.71073
_diffrn_reflns_av_R_equivalents 0.0775
_diffrn_reflns_av_unetI/netI 0.0590
_diffrn_reflns_Laue_measured_fraction_full 0.999
_diffrn_reflns_Laue_measured_fraction_max 0.998
_diffrn_reflns_limit_h_max 22
_diffrn_reflns_limit_h_min -22
_diffrn_reflns_limit_k_max 10
_diffrn_reflns_limit_k_min -10
_diffrn_reflns_limit_l_max 23
_diffrn_reflns_limit_l_min -28
_diffrn_reflns_number 34030
_diffrn_reflns_point_group_measured_fraction_full 0.901
_diffrn_reflns_point_group_measured_fraction_max 0.873
_diffrn_reflns_theta_full 25.242
_diffrn_reflns_theta_max 27.181
_diffrn_reflns_theta_min 2.306
_diffrn_source_current 1.4
_diffrn_source_power 0.07
_diffrn_source_voltage 50.0
_exptl_absorpt_coefficient_mu 0.076
_exptl_absorpt_correction_T_max 0.7455
_exptl_absorpt_correction_T_min 0.5680
_exptl_absorpt_correction_type multi-scan
_exptl_absorpt_process_details
;
SADABS-2016/2 (Bruker,2016/2) was used for absorption correction.
wR2(int) was 0.1251 before and 0.0681 after correction.
The Ratio of minimum to maximum transmission is 0.7619.
The \l/2 correction factor is Not present.
;
_exptl_crystal_colour 'clear light yellow'
_exptl_crystal_colour_lustre clear
_exptl_crystal_colour_modifier light
_exptl_crystal_colour_primary yellow
_exptl_crystal_density_diffrn 1.216
_exptl_crystal_description block
_exptl_crystal_F_000 1264
_exptl_crystal_size_max 0.06
_exptl_crystal_size_mid 0.05
_exptl_crystal_size_min 0.02
_refine_diff_density_max 0.195
_refine_diff_density_min -0.158
_refine_diff_density_rms 0.041
_refine_ls_abs_structure_details
;
 Flack x determined using 1232 quotients [(I+)-(I-)]/[(I+)+(I-)]
 (Parsons, Flack and Wagner, Acta Cryst. B69 (2013) 249-259).
;
_refine_ls_abs_structure_Flack 1.2(10)
_refine_ls_extinction_coef 0.0113(13)
_refine_ls_extinction_expression Fc^*^=kFc[1+0.001xFc^2^\l^3^/sin(2\q)]^-1/4^
_refine_ls_extinction_method 'SHELXL-2019/1 (Sheldrick 2019)'
_refine_ls_goodness_of_fit_ref 1.027
_refine_ls_hydrogen_treatment mixed
_refine_ls_matrix_type full
_refine_ls_number_parameters 406
_refine_ls_number_reflns 6247
_refine_ls_number_restraints 1
_refine_ls_restrained_S_all 1.027
_refine_ls_R_factor_all 0.1097
_refine_ls_R_factor_gt 0.0475
_refine_ls_shift/su_max 0.000
_refine_ls_shift/su_mean 0.000
_refine_ls_structure_factor_coef Fsqd
_refine_ls_weighting_details 'w=1/[\s^2^(Fo^2^)+(0.0571P)^2^+0.3203P] where P=(Fo^2^+2Fc^2^)/3'
_refine_ls_weighting_scheme calc
_refine_ls_wR_factor_gt 0.1054
_refine_ls_wR_factor_ref 0.1381
_reflns_Friedel_coverage 0.705
_reflns_Friedel_fraction_full 0.796
_reflns_Friedel_fraction_max 0.742
_reflns_number_gt 3664
_reflns_number_total 6247
_reflns_threshold_expression 'I > 2\s(I)'
_cod_data_source_file d5cc03315b2.cif
_cod_data_source_block mo_kn_tb_tfa_c1
_cod_depositor_comments 'Adding full bibliography for 7134818--7134819.cif.'
_cod_database_code 7134818
_shelx_shelxl_version_number 2019/1
_shelx_space_group_comment
;
The symmetry employed for this shelxl refinement is uniquely defined
by the following loop, which should always be used as a source of
symmetry information in preference to the above space-group names.
They are only intended as comments.
;
_shelx_estimated_absorpt_t_max 0.998
_shelx_estimated_absorpt_t_min 0.995
_olex2_refinement_description
;
1. Fixed Uiso
 At 1.2 times of:
  All C(H) groups, All C(H,H) groups
2.a Ternary CH refined with riding coordinates:
 C20(H20), C1(H1A)
2.b Secondary CH2 refined with riding coordinates:
 C35(H35A,H35B), C36(H36A,H36B), C38(H38A,H38B), C37(H37A,H37B), C21(H21A,
 H21B), C22(H22A,H22B), C19(H19A,H19B), C18(H18A,H18B), C17(H17A,H17B),
 C16(H16A,H16B), C3(H3A,H3B), C2(H2A,H2B)
2.c Aromatic/amide H refined with riding coordinates:
 C25(H25), C24(H24), C30(H30), C31(H31), C26(H26), C27(H27), C33(H33),
 C34(H34), C6(H6), C5(H5), C11(H11), C12(H12), C15(H15), C14(H14), C7(H7),
 C8(H8)
;
_olex2_submission_special_instructions 'No special instructions were received'

loop_
_space_group_symop_operation_xyz
'x, y, z'
'-x, -y, z+1/2'
'-x+1/2, y+1/2, z+1/2'
'x+1/2, -y+1/2, z'

loop_
_atom_site_label
_atom_site_type_symbol
_atom_site_fract_x
_atom_site_fract_y
_atom_site_fract_z
_atom_site_U_iso_or_equiv
_atom_site_adp_type
_atom_site_occupancy
_atom_site_site_symmetry_order
_atom_site_calc_flag
_atom_site_refinement_flags_posn
_atom_site_refinement_flags_adp
_atom_site_refinement_flags_occupancy
_atom_site_disorder_assembly
_atom_site_disorder_group
N3 N 0.87300(19) 0.3951(4) 0.37099(17) 0.0584(9) Uani 1 1 d . . . . .
C28 C 0.9354(2) 0.4441(5) 0.33718(17) 0.0519(9) Uani 1 1 d . . . . .
N4 N 0.59527(18) 0.0830(4) 0.52011(14) 0.0524(8) Uani 1 1 d . . . . .
O2 O 0.46380(17) 0.0808(4) 0.59588(15) 0.0783(10) Uani 1 1 d . . . . .
N1 N 0.3679(2) 0.3571(4) 0.62852(16) 0.0580(9) Uani 1 1 d . . . . .
N2 N 0.64209(17) 0.6657(4) 0.47420(14) 0.0537(8) Uani 1 1 d . . . . .
O1 O 0.77192(18) 0.6687(4) 0.39712(16) 0.0781(9) Uani 1 1 d . . . . .
C25 C 1.0606(3) 0.5469(9) 0.2713(2) 0.0891(16) Uani 1 1 d . . . . .
H25 H 1.102347 0.581039 0.248835 0.107 Uiso 1 1 calc R U . . .
C24 C 1.0413(3) 0.3881(8) 0.2733(2) 0.0811(15) Uani 1 1 d . . . . .
H24 H 1.070684 0.314640 0.251780 0.097 Uiso 1 1 calc R U . . .
C23 C 0.9796(2) 0.3322(6) 0.30625(18) 0.0627(11) Uani 1 1 d . . . . .
C20 C 0.8385(2) 0.2406(5) 0.35686(19) 0.0592(11) Uani 1 1 d . . . . .
H20 H 0.817458 0.247094 0.315467 0.071 Uiso 1 1 calc R U . . .
C29 C 0.7747(2) 0.2050(5) 0.39996(18) 0.0530(10) Uani 1 1 d . . . . .
C30 C 0.7832(2) 0.2131(5) 0.4627(2) 0.0584(11) Uani 1 1 d . . . . .
H30 H 0.829674 0.244115 0.478836 0.070 Uiso 1 1 calc R U . . .
C31 C 0.7245(2) 0.1765(5) 0.50215(19) 0.0573(11) Uani 1 1 d . . . . .
H31 H 0.732300 0.184720 0.544102 0.069 Uiso 1 1 calc R U . . .
C32 C 0.6538(2) 0.1274(4) 0.48051(17) 0.0480(9) Uani 1 1 d . . . . .
C35 C 0.5194(2) 0.0705(6) 0.4945(2) 0.0699(12) Uani 1 1 d . . . . .
H35A H 0.520970 0.004360 0.457953 0.084 Uiso 1 1 calc R U . . .
H35B H 0.501844 0.176526 0.482729 0.084 Uiso 1 1 calc R U . . .
C36 C 0.4649(2) -0.0012(6) 0.5392(2) 0.0748(15) Uani 1 1 d . . . . .
H36A H 0.414472 0.000641 0.521705 0.090 Uiso 1 1 calc R U . . .
H36B H 0.478527 -0.112528 0.546291 0.090 Uiso 1 1 calc R U . . .
C26 C 1.0171(3) 0.6549(7) 0.3030(2) 0.0795(14) Uani 1 1 d . . . . .
H26 H 1.029796 0.763330 0.302274 0.095 Uiso 1 1 calc R U . . .
C27 C 0.9552(2) 0.6057(6) 0.3359(2) 0.0640(12) Uani 1 1 d . . . . .
H27 H 0.926416 0.680389 0.357291 0.077 Uiso 1 1 calc R U . . .
C38 C 0.5945(3) 0.1585(6) 0.58001(19) 0.0724(13) Uani 1 1 d . . . . .
H38A H 0.581852 0.271287 0.575679 0.087 Uiso 1 1 calc R U . . .
H38B H 0.644548 0.151318 0.598115 0.087 Uiso 1 1 calc R U . . .
C37 C 0.5380(3) 0.0789(7) 0.6213(2) 0.0854(15) Uani 1 1 d . . . . .
H37A H 0.553345 -0.031401 0.628453 0.103 Uiso 1 1 calc R U . . .
H37B H 0.537485 0.133864 0.660453 0.103 Uiso 1 1 calc R U . . .
C33 C 0.6463(2) 0.1189(5) 0.41685(18) 0.0567(11) Uani 1 1 d . . . . .
H33 H 0.600177 0.087426 0.400181 0.068 Uiso 1 1 calc R U . . .
C34 C 0.7051(2) 0.1559(5) 0.37842(19) 0.0595(11) Uani 1 1 d . . . . .
H34 H 0.697850 0.147506 0.336415 0.071 Uiso 1 1 calc R U . . .
C21 C 0.9005(3) 0.1153(5) 0.3564(2) 0.0745(13) Uani 1 1 d . . . . .
H21A H 0.878843 0.011051 0.347100 0.089 Uiso 1 1 calc R U . . .
H21B H 0.923657 0.109446 0.396523 0.089 Uiso 1 1 calc R U . . .
C22 C 0.9605(3) 0.1562(6) 0.3091(2) 0.0831(15) Uani 1 1 d . . . . .
H22A H 1.006158 0.096266 0.318346 0.100 Uiso 1 1 calc R U . . .
H22B H 0.942846 0.121808 0.269134 0.100 Uiso 1 1 calc R U . . .
C6 C 0.1778(3) 0.2082(7) 0.7271(2) 0.0781(13) Uani 1 1 d . . . . .
H6 H 0.135669 0.174814 0.749173 0.094 Uiso 1 1 calc R U . . .
C5 C 0.1979(3) 0.3678(6) 0.7255(2) 0.0702(12) Uani 1 1 d . . . . .
H5 H 0.168280 0.441899 0.746495 0.084 Uiso 1 1 calc R U . . .
C4 C 0.2610(2) 0.4219(5) 0.69353(18) 0.0568(10) Uani 1 1 d . . . . .
C9 C 0.3049(2) 0.3090(5) 0.66191(17) 0.0514(9) Uani 1 1 d . . . . .
C1 C 0.4023(2) 0.5113(5) 0.6424(2) 0.0603(11) Uani 1 1 d . . . . .
H1A H 0.424473 0.504782 0.683368 0.072 Uiso 1 1 calc R U . . .
C10 C 0.4653(2) 0.5474(5) 0.59755(18) 0.0547(10) Uani 1 1 d . . . . .
C11 C 0.5358(3) 0.5900(6) 0.6171(2) 0.0689(12) Uani 1 1 d . . . . .
H11 H 0.544890 0.594706 0.659011 0.083 Uiso 1 1 calc R U . . .
C12 C 0.5940(2) 0.6263(6) 0.5779(2) 0.0665(12) Uani 1 1 d . . . . .
H12 H 0.640986 0.654165 0.593857 0.080 Uiso 1 1 calc R U . . .
C13 C 0.5844(2) 0.6225(4) 0.51497(18) 0.0506(10) Uani 1 1 d . . . . .
C19 C 0.6422(3) 0.5907(6) 0.4144(2) 0.0706(12) Uani 1 1 d . . . . .
H19A H 0.591966 0.597860 0.396794 0.085 Uiso 1 1 calc R U . . .
H19B H 0.654871 0.477868 0.418723 0.085 Uiso 1 1 calc R U . . .
C18 C 0.6978(3) 0.6691(7) 0.3725(2) 0.0820(15) Uani 1 1 d . . . . .
H18A H 0.698010 0.612939 0.333637 0.098 Uiso 1 1 calc R U . . .
H18B H 0.682247 0.779046 0.365017 0.098 Uiso 1 1 calc R U . . .
C17 C 0.7716(3) 0.7527(6) 0.4533(3) 0.0775(15) Uani 1 1 d . . . . .
H17A H 0.757560 0.863665 0.445928 0.093 Uiso 1 1 calc R U . . .
H17B H 0.822208 0.751766 0.470461 0.093 Uiso 1 1 calc R U . . .
C16 C 0.7179(2) 0.6811(6) 0.4983(2) 0.0737(13) Uani 1 1 d . . . . .
H16A H 0.736231 0.575852 0.510190 0.088 Uiso 1 1 calc R U . . .
H16B H 0.716573 0.747939 0.534590 0.088 Uiso 1 1 calc R U . . .
C15 C 0.4547(2) 0.5431(5) 0.5351(2) 0.0606(11) Uani 1 1 d . . . . .
H15 H 0.407321 0.514997 0.519864 0.073 Uiso 1 1 calc R U . . .
C14 C 0.5122(2) 0.5793(5) 0.4943(2) 0.0586(10) Uani 1 1 d . . . . .
H14 H 0.502774 0.574759 0.452450 0.070 Uiso 1 1 calc R U . . .
C7 C 0.2212(2) 0.0985(6) 0.6952(2) 0.0724(13) Uani 1 1 d . . . . .
H7 H 0.207974 -0.009657 0.695743 0.087 Uiso 1 1 calc R U . . .
C8 C 0.2837(2) 0.1473(5) 0.6628(2) 0.0606(11) Uani 1 1 d . . . . .
H8 H 0.312132 0.072162 0.641344 0.073 Uiso 1 1 calc R U . . .
C3 C 0.2808(3) 0.5965(6) 0.6920(2) 0.0789(14) Uani 1 1 d . . . . .
H3A H 0.299603 0.628345 0.731931 0.095 Uiso 1 1 calc R U . . .
H3B H 0.235372 0.658336 0.683790 0.095 Uiso 1 1 calc R U . . .
C2 C 0.3404(2) 0.6363(5) 0.6438(2) 0.0693(12) Uani 1 1 d . . . . .
H2A H 0.316423 0.642070 0.603888 0.083 Uiso 1 1 calc R U . . .
H2B H 0.362295 0.740578 0.652597 0.083 Uiso 1 1 calc R U . . .
H1 H 0.399(3) 0.276(6) 0.623(2) 0.088(16) Uiso 1 1 d . . . . .
H3 H 0.842(2) 0.468(6) 0.381(2) 0.077(15) Uiso 1 1 d . . . . .

loop_
_atom_site_aniso_label
_atom_site_aniso_U_11
_atom_site_aniso_U_22
_atom_site_aniso_U_33
_atom_site_aniso_U_23
_atom_site_aniso_U_13
_atom_site_aniso_U_12
N3 0.053(2) 0.052(2) 0.070(2) -0.0032(18) 0.0100(18) 0.0047(17)
C28 0.047(2) 0.065(3) 0.044(2) 0.006(2) -0.0030(18) 0.0044(19)
N4 0.0524(19) 0.0540(19) 0.051(2) -0.0053(16) 0.0004(16) -0.0011(15)
O2 0.067(2) 0.072(2) 0.096(3) -0.0157(19) 0.0207(18) 0.0077(16)
N1 0.054(2) 0.049(2) 0.071(2) -0.0033(17) 0.0119(18) 0.0010(17)
N2 0.051(2) 0.0558(19) 0.054(2) -0.0037(16) 0.0035(16) -0.0031(15)
O1 0.064(2) 0.071(2) 0.099(3) -0.0093(19) 0.0211(18) 0.0101(16)
C25 0.058(3) 0.145(5) 0.065(3) 0.025(4) 0.003(3) -0.016(3)
C24 0.060(3) 0.132(5) 0.051(3) 0.002(3) 0.007(2) 0.013(3)
C23 0.055(2) 0.089(3) 0.044(2) -0.004(2) 0.000(2) 0.014(2)
C20 0.062(3) 0.062(3) 0.053(2) -0.002(2) 0.0023(19) 0.002(2)
C29 0.059(2) 0.053(2) 0.046(2) -0.0013(19) -0.0013(19) 0.000(2)
C30 0.053(2) 0.062(3) 0.060(3) -0.002(2) -0.003(2) -0.0060(19)
C31 0.060(3) 0.065(3) 0.047(2) -0.002(2) -0.006(2) -0.004(2)
C32 0.053(2) 0.045(2) 0.046(2) -0.0007(17) -0.0063(18) 0.0020(17)
C35 0.058(3) 0.080(3) 0.072(3) -0.004(3) -0.008(2) -0.010(2)
C36 0.060(3) 0.069(3) 0.095(4) -0.012(3) 0.008(3) -0.004(2)
C26 0.067(3) 0.099(4) 0.073(3) 0.019(3) -0.010(3) -0.020(3)
C27 0.052(2) 0.074(3) 0.066(3) 0.007(2) -0.001(2) -0.004(2)
C38 0.071(3) 0.089(3) 0.057(3) -0.012(2) 0.006(2) -0.005(2)
C37 0.068(3) 0.115(4) 0.072(3) -0.002(3) 0.012(3) -0.002(3)
C33 0.055(2) 0.067(3) 0.049(3) 0.002(2) -0.009(2) -0.004(2)
C34 0.069(3) 0.065(3) 0.044(2) -0.002(2) -0.007(2) -0.003(2)
C21 0.086(3) 0.059(3) 0.078(3) -0.005(2) 0.012(3) 0.019(2)
C22 0.088(4) 0.083(4) 0.078(3) -0.013(3) 0.019(3) 0.024(3)
C6 0.065(3) 0.104(4) 0.065(3) 0.004(3) 0.011(3) -0.012(3)
C5 0.064(3) 0.089(4) 0.057(3) -0.006(2) 0.008(2) 0.007(2)
C4 0.057(2) 0.067(3) 0.046(2) -0.005(2) 0.003(2) 0.003(2)
C9 0.050(2) 0.061(3) 0.044(2) 0.002(2) -0.0041(18) 0.0033(19)
C1 0.067(3) 0.059(3) 0.056(2) -0.003(2) 0.001(2) -0.003(2)
C10 0.060(3) 0.051(2) 0.054(3) -0.005(2) 0.003(2) 0.002(2)
C11 0.069(3) 0.085(3) 0.052(2) -0.004(2) -0.006(2) -0.001(3)
C12 0.056(3) 0.088(3) 0.055(3) -0.003(2) -0.006(2) -0.005(2)
C13 0.055(3) 0.044(2) 0.053(2) -0.0024(18) -0.0019(19) 0.0003(18)
C19 0.066(3) 0.083(3) 0.062(3) -0.012(3) 0.006(2) -0.003(2)
C18 0.075(3) 0.103(4) 0.068(3) -0.006(3) 0.018(3) 0.002(3)
C17 0.059(3) 0.075(3) 0.099(4) -0.007(3) 0.008(3) -0.006(2)
C16 0.058(3) 0.088(3) 0.075(3) -0.002(3) -0.003(2) -0.012(2)
C15 0.052(2) 0.063(3) 0.067(3) -0.005(2) -0.004(2) -0.0080(19)
C14 0.059(3) 0.065(3) 0.052(2) -0.005(2) -0.003(2) -0.009(2)
C7 0.063(3) 0.083(3) 0.071(3) 0.009(3) -0.001(3) -0.016(2)
C8 0.058(3) 0.062(3) 0.062(3) 0.001(2) 0.000(2) 0.000(2)
C3 0.077(3) 0.070(3) 0.089(3) -0.019(3) 0.019(3) 0.008(2)
C2 0.073(3) 0.058(3) 0.077(3) -0.008(2) 0.015(2) 0.010(2)

loop_
_atom_type_symbol
_atom_type_description
_atom_type_scat_dispersion_real
_atom_type_scat_dispersion_imag
_atom_type_scat_source
C C 0.0033 0.0016 'International Tables Vol C Tables 4.2.6.8 and 6.1.1.4'
H H 0.0000 0.0000 'International Tables Vol C Tables 4.2.6.8 and 6.1.1.4'
N N 0.0061 0.0033 'International Tables Vol C Tables 4.2.6.8 and 6.1.1.4'
O O 0.0106 0.0060 'International Tables Vol C Tables 4.2.6.8 and 6.1.1.4'

loop_
_geom_angle_atom_site_label_1
_geom_angle_atom_site_label_2
_geom_angle_atom_site_label_3
_geom_angle
_geom_angle_site_symmetry_1
_geom_angle_site_symmetry_3
_geom_angle_publ_flag
C28 N3 C20 118.6(3) . . ?
C28 N3 H3 116(3) . . ?
C20 N3 H3 115(3) . . ?
N3 C28 C23 120.5(4) . . ?
N3 C28 C27 119.6(4) . . ?
C27 C28 C23 119.8(4) . . ?
C32 N4 C35 117.4(3) . . ?
C32 N4 C38 116.8(3) . . ?
C38 N4 C35 111.7(3) . . ?
C36 O2 C37 108.9(3) . . ?
C9 N1 C1 118.7(3) . . ?
C9 N1 H1 110(3) . . ?
C1 N1 H1 117(3) . . ?
C13 N2 C19 117.7(3) . . ?
C13 N2 C16 117.7(3) . . ?
C16 N2 C19 111.4(3) . . ?
C17 O1 C18 109.0(4) . . ?
C24 C25 H25 120.7 . . ?
C24 C25 C26 118.6(5) . . ?
C26 C25 H25 120.7 . . ?
C25 C24 H24 118.7 . . ?
C25 C24 C23 122.6(5) . . ?
C23 C24 H24 118.7 . . ?
C28 C23 C22 120.4(4) . . ?
C24 C23 C28 117.9(5) . . ?
C24 C23 C22 121.6(4) . . ?
N3 C20 H20 107.8 . . ?
N3 C20 C29 110.8(3) . . ?
N3 C20 C21 108.0(3) . . ?
C29 C20 H20 107.8 . . ?
C29 C20 C21 114.4(3) . . ?
C21 C20 H20 107.8 . . ?
C30 C29 C20 122.2(4) . . ?
C34 C29 C20 121.0(4) . . ?
C34 C29 C30 116.8(4) . . ?
C29 C30 H30 119.1 . . ?
C29 C30 C31 121.8(4) . . ?
C31 C30 H30 119.1 . . ?
C30 C31 H31 119.2 . . ?
C30 C31 C32 121.6(4) . . ?
C32 C31 H31 119.2 . . ?
N4 C32 C33 122.1(3) . . ?
C31 C32 N4 121.9(3) . . ?
C31 C32 C33 115.9(4) . . ?
N4 C35 H35A 109.3 . . ?
N4 C35 H35B 109.3 . . ?
N4 C35 C36 111.6(4) . . ?
H35A C35 H35B 108.0 . . ?
C36 C35 H35A 109.3 . . ?
C36 C35 H35B 109.3 . . ?
O2 C36 C35 112.9(4) . . ?
O2 C36 H36A 109.0 . . ?
O2 C36 H36B 109.0 . . ?
C35 C36 H36A 109.0 . . ?
C35 C36 H36B 109.0 . . ?
H36A C36 H36B 107.8 . . ?
C25 C26 H26 119.5 . . ?
C27 C26 C25 121.0(5) . . ?
C27 C26 H26 119.5 . . ?
C28 C27 H27 120.0 . . ?
C26 C27 C28 120.1(4) . . ?
C26 C27 H27 120.0 . . ?
N4 C38 H38A 109.4 . . ?
N4 C38 H38B 109.4 . . ?
N4 C38 C37 111.0(4) . . ?
H38A C38 H38B 108.0 . . ?
C37 C38 H38A 109.4 . . ?
C37 C38 H38B 109.4 . . ?
O2 C37 C38 111.8(4) . . ?
O2 C37 H37A 109.2 . . ?
O2 C37 H37B 109.2 . . ?
C38 C37 H37A 109.2 . . ?
C38 C37 H37B 109.2 . . ?
H37A C37 H37B 107.9 . . ?
C32 C33 H33 119.1 . . ?
C34 C33 C32 121.7(4) . . ?
C34 C33 H33 119.1 . . ?
C29 C34 H34 118.9 . . ?
C33 C34 C29 122.2(4) . . ?
C33 C34 H34 118.9 . . ?
C20 C21 H21A 109.5 . . ?
C20 C21 H21B 109.5 . . ?
C20 C21 C22 110.8(4) . . ?
H21A C21 H21B 108.1 . . ?
C22 C21 H21A 109.5 . . ?
C22 C21 H21B 109.5 . . ?
C23 C22 C21 113.7(4) . . ?
C23 C22 H22A 108.8 . . ?
C23 C22 H22B 108.8 . . ?
C21 C22 H22A 108.8 . . ?
C21 C22 H22B 108.8 . . ?
H22A C22 H22B 107.7 . . ?
C5 C6 H6 120.5 . . ?
C5 C6 C7 118.9(4) . . ?
C7 C6 H6 120.5 . . ?
C6 C5 H5 118.9 . . ?
C6 C5 C4 122.2(4) . . ?
C4 C5 H5 118.9 . . ?
C5 C4 C9 118.3(4) . . ?
C5 C4 C3 120.9(4) . . ?
C9 C4 C3 120.8(4) . . ?
N1 C9 C4 120.6(4) . . ?
N1 C9 C8 120.0(4) . . ?
C8 C9 C4 119.4(4) . . ?
N1 C1 H1A 108.0 . . ?
N1 C1 C10 110.4(3) . . ?
N1 C1 C2 108.1(4) . . ?
C10 C1 H1A 108.0 . . ?
C2 C1 H1A 108.0 . . ?
C2 C1 C10 114.1(4) . . ?
C11 C10 C1 121.3(4) . . ?
C11 C10 C15 116.3(4) . . ?
C15 C10 C1 122.4(4) . . ?
C10 C11 H11 118.5 . . ?
C10 C11 C12 123.0(4) . . ?
C12 C11 H11 118.5 . . ?
C11 C12 H12 119.2 . . ?
C11 C12 C13 121.6(4) . . ?
C13 C12 H12 119.2 . . ?
C12 C13 N2 122.5(3) . . ?
C12 C13 C14 116.0(4) . . ?
C14 C13 N2 121.5(3) . . ?
N2 C19 H19A 109.3 . . ?
N2 C19 H19B 109.3 . . ?
N2 C19 C18 111.5(4) . . ?
H19A C19 H19B 108.0 . . ?
C18 C19 H19A 109.3 . . ?
C18 C19 H19B 109.3 . . ?
O1 C18 C19 111.9(4) . . ?
O1 C18 H18A 109.2 . . ?
O1 C18 H18B 109.2 . . ?
C19 C18 H18A 109.2 . . ?
C19 C18 H18B 109.2 . . ?
H18A C18 H18B 107.9 . . ?
O1 C17 H17A 109.2 . . ?
O1 C17 H17B 109.2 . . ?
O1 C17 C16 112.2(4) . . ?
H17A C17 H17B 107.9 . . ?
C16 C17 H17A 109.2 . . ?
C16 C17 H17B 109.2 . . ?
N2 C16 C17 112.7(4) . . ?
N2 C16 H16A 109.1 . . ?
N2 C16 H16B 109.1 . . ?
C17 C16 H16A 109.1 . . ?
C17 C16 H16B 109.1 . . ?
H16A C16 H16B 107.8 . . ?
C10 C15 H15 118.9 . . ?
C10 C15 C14 122.1(4) . . ?
C14 C15 H15 118.9 . . ?
C13 C14 H14 119.5 . . ?
C15 C14 C13 121.0(4) . . ?
C15 C14 H14 119.5 . . ?
C6 C7 H7 119.7 . . ?
C8 C7 C6 120.7(5) . . ?
C8 C7 H7 119.7 . . ?
C9 C8 H8 119.7 . . ?
C7 C8 C9 120.6(4) . . ?
C7 C8 H8 119.7 . . ?
C4 C3 H3A 109.0 . . ?
C4 C3 H3B 109.0 . . ?
C4 C3 C2 112.8(4) . . ?
H3A C3 H3B 107.8 . . ?
C2 C3 H3A 109.0 . . ?
C2 C3 H3B 109.0 . . ?
C1 C2 C3 111.3(4) . . ?
C1 C2 H2A 109.4 . . ?
C1 C2 H2B 109.4 . . ?
C3 C2 H2A 109.4 . . ?
C3 C2 H2B 109.4 . . ?
H2A C2 H2B 108.0 . . ?

loop_
_geom_bond_atom_site_label_1
_geom_bond_atom_site_label_2
_geom_bond_distance
_geom_bond_site_symmetry_2
_geom_bond_publ_flag
N3 C28 1.389(5) . ?
N3 C20 1.456(5) . ?
N3 H3 0.85(5) . ?
C28 C23 1.391(5) . ?
C28 C27 1.390(6) . ?
N4 C32 1.399(4) . ?
N4 C35 1.457(5) . ?
N4 C38 1.453(5) . ?
O2 C36 1.414(6) . ?
O2 C37 1.425(6) . ?
N1 C9 1.390(5) . ?
N1 C1 1.452(5) . ?
N1 H1 0.88(5) . ?
N2 C13 1.401(4) . ?
N2 C19 1.448(5) . ?
N2 C16 1.445(5) . ?
O1 C18 1.415(6) . ?
O1 C17 1.413(6) . ?
C25 H25 0.9300 . ?
C25 C24 1.366(7) . ?
C25 C26 1.372(7) . ?
C24 H24 0.9300 . ?
C24 C23 1.387(6) . ?
C23 C22 1.505(6) . ?
C20 H20 0.9800 . ?
C20 C29 1.498(6) . ?
C20 C21 1.512(6) . ?
C29 C30 1.381(6) . ?
C29 C34 1.379(5) . ?
C30 H30 0.9300 . ?
C30 C31 1.383(6) . ?
C31 H31 0.9300 . ?
C31 C32 1.396(5) . ?
C32 C33 1.400(5) . ?
C35 H35A 0.9700 . ?
C35 H35B 0.9700 . ?
C35 C36 1.497(6) . ?
C36 H36A 0.9700 . ?
C36 H36B 0.9700 . ?
C26 H26 0.9300 . ?
C26 C27 1.371(6) . ?
C27 H27 0.9300 . ?
C38 H38A 0.9700 . ?
C38 H38B 0.9700 . ?
C38 C37 1.500(6) . ?
C37 H37A 0.9700 . ?
C37 H37B 0.9700 . ?
C33 H33 0.9300 . ?
C33 C34 1.372(6) . ?
C34 H34 0.9300 . ?
C21 H21A 0.9700 . ?
C21 H21B 0.9700 . ?
C21 C22 1.519(6) . ?
C22 H22A 0.9700 . ?
C22 H22B 0.9700 . ?
C6 H6 0.9300 . ?
C6 C5 1.375(6) . ?
C6 C7 1.381(6) . ?
C5 H5 0.9300 . ?
C5 C4 1.391(6) . ?
C4 C9 1.401(5) . ?
C4 C3 1.495(6) . ?
C9 C8 1.398(6) . ?
C1 H1A 0.9800 . ?
C1 C10 1.513(6) . ?
C1 C2 1.510(6) . ?
C10 C11 1.364(6) . ?
C10 C15 1.379(6) . ?
C11 H11 0.9300 . ?
C11 C12 1.373(6) . ?
C12 H12 0.9300 . ?
C12 C13 1.386(6) . ?
C13 C14 1.400(5) . ?
C19 H19A 0.9700 . ?
C19 H19B 0.9700 . ?
C19 C18 1.494(7) . ?
C18 H18A 0.9700 . ?
C18 H18B 0.9700 . ?
C17 H17A 0.9700 . ?
C17 H17B 0.9700 . ?
C17 C16 1.490(6) . ?
C16 H16A 0.9700 . ?
C16 H16B 0.9700 . ?
C15 H15 0.9300 . ?
C15 C14 1.386(6) . ?
C14 H14 0.9300 . ?
C7 H7 0.9300 . ?
C7 C8 1.373(6) . ?
C8 H8 0.9300 . ?
C3 H3A 0.9700 . ?
C3 H3B 0.9700 . ?
C3 C2 1.527(6) . ?
C2 H2A 0.9700 . ?
C2 H2B 0.9700 . ?

loop_
_geom_torsion_atom_site_label_1
_geom_torsion_atom_site_label_2
_geom_torsion_atom_site_label_3
_geom_torsion_atom_site_label_4
_geom_torsion
_geom_torsion_site_symmetry_1
_geom_torsion_site_symmetry_2
_geom_torsion_site_symmetry_3
_geom_torsion_site_symmetry_4
_geom_torsion_publ_flag
N3 C28 C23 C24 -179.9(4) . . . . ?
N3 C28 C23 C22 -0.1(6) . . . . ?
N3 C28 C27 C26 179.5(4) . . . . ?
N3 C20 C29 C30 -51.8(5) . . . . ?
N3 C20 C29 C34 130.9(4) . . . . ?
N3 C20 C21 C22 -59.3(5) . . . . ?
C28 N3 C20 C29 177.1(3) . . . . ?
C28 N3 C20 C21 51.2(5) . . . . ?
C28 C23 C22 C21 -10.5(6) . . . . ?
N4 C32 C33 C34 -177.0(4) . . . . ?
N4 C35 C36 O2 54.1(5) . . . . ?
N4 C38 C37 O2 -57.0(6) . . . . ?
N1 C9 C8 C7 -179.4(4) . . . . ?
N1 C1 C10 C11 -128.3(4) . . . . ?
N1 C1 C10 C15 53.3(5) . . . . ?
N1 C1 C2 C3 59.5(5) . . . . ?
N2 C13 C14 C15 -177.3(4) . . . . ?
N2 C19 C18 O1 56.4(5) . . . . ?
O1 C17 C16 N2 -54.0(5) . . . . ?
C25 C24 C23 C28 1.3(7) . . . . ?
C25 C24 C23 C22 -178.5(4) . . . . ?
C25 C26 C27 C28 -0.3(7) . . . . ?
C24 C25 C26 C27 -0.4(7) . . . . ?
C24 C23 C22 C21 169.2(4) . . . . ?
C23 C28 C27 C26 1.5(6) . . . . ?
C20 N3 C28 C23 -21.7(5) . . . . ?
C20 N3 C28 C27 160.4(4) . . . . ?
C20 C29 C30 C31 -178.5(4) . . . . ?
C20 C29 C34 C33 178.5(4) . . . . ?
C20 C21 C22 C23 40.4(6) . . . . ?
C29 C20 C21 C22 176.9(4) . . . . ?
C29 C30 C31 C32 0.8(7) . . . . ?
C30 C29 C34 C33 1.0(6) . . . . ?
C30 C31 C32 N4 177.0(4) . . . . ?
C30 C31 C32 C33 -0.4(6) . . . . ?
C31 C32 C33 C34 0.4(6) . . . . ?
C32 N4 C35 C36 171.5(3) . . . . ?
C32 N4 C38 C37 -169.7(4) . . . . ?
C32 C33 C34 C29 -0.7(6) . . . . ?
C35 N4 C32 C31 165.9(4) . . . . ?
C35 N4 C32 C33 -16.9(5) . . . . ?
C35 N4 C38 C37 51.2(5) . . . . ?
C36 O2 C37 C38 59.6(5) . . . . ?
C26 C25 C24 C23 -0.1(7) . . . . ?
C27 C28 C23 C24 -1.9(6) . . . . ?
C27 C28 C23 C22 177.9(4) . . . . ?
C38 N4 C32 C31 29.1(5) . . . . ?
C38 N4 C32 C33 -153.7(4) . . . . ?
C38 N4 C35 C36 -49.7(5) . . . . ?
C37 O2 C36 C35 -58.3(5) . . . . ?
C34 C29 C30 C31 -1.1(6) . . . . ?
C21 C20 C29 C30 70.5(5) . . . . ?
C21 C20 C29 C34 -106.8(5) . . . . ?
C6 C5 C4 C9 0.2(6) . . . . ?
C6 C5 C4 C3 179.2(4) . . . . ?
C6 C7 C8 C9 0.5(7) . . . . ?
C5 C6 C7 C8 0.4(7) . . . . ?
C5 C4 C9 N1 179.0(4) . . . . ?
C5 C4 C9 C8 0.7(6) . . . . ?
C5 C4 C3 C2 -167.1(4) . . . . ?
C4 C9 C8 C7 -1.1(6) . . . . ?
C4 C3 C2 C1 -41.8(6) . . . . ?
C9 N1 C1 C10 -175.0(3) . . . . ?
C9 N1 C1 C2 -49.5(5) . . . . ?
C9 C4 C3 C2 11.8(6) . . . . ?
C1 N1 C9 C4 20.2(5) . . . . ?
C1 N1 C9 C8 -161.5(4) . . . . ?
C1 C10 C11 C12 -178.9(4) . . . . ?
C1 C10 C15 C14 178.8(4) . . . . ?
C10 C1 C2 C3 -177.2(4) . . . . ?
C10 C11 C12 C13 0.3(7) . . . . ?
C10 C15 C14 C13 -0.1(7) . . . . ?
C11 C10 C15 C14 0.2(7) . . . . ?
C11 C12 C13 N2 177.2(4) . . . . ?
C11 C12 C13 C14 -0.1(6) . . . . ?
C12 C13 C14 C15 0.0(6) . . . . ?
C13 N2 C19 C18 169.8(4) . . . . ?
C13 N2 C16 C17 -170.7(4) . . . . ?
C19 N2 C13 C12 151.3(4) . . . . ?
C19 N2 C13 C14 -31.5(5) . . . . ?
C19 N2 C16 C17 48.9(5) . . . . ?
C18 O1 C17 C16 58.3(5) . . . . ?
C17 O1 C18 C19 -59.8(5) . . . . ?
C16 N2 C13 C12 13.4(6) . . . . ?
C16 N2 C13 C14 -169.4(4) . . . . ?
C16 N2 C19 C18 -49.8(5) . . . . ?
C15 C10 C11 C12 -0.3(7) . . . . ?
C7 C6 C5 C4 -0.8(7) . . . . ?
C3 C4 C9 N1 0.0(6) . . . . ?
C3 C4 C9 C8 -178.3(4) . . . . ?
C2 C1 C10 C11 109.7(5) . . . . ?
C2 C1 C10 C15 -68.7(5) . . . . ?
